data_7221243
loop_
_publ_author_name
'Roesky, H.W.'
'Schimkowiak, J.'
'Sundermeyer, J.'
'Gries, T.'
'Sheldrick, G.M.'
'Noltemeyer, M.'

_publ_section_title
;
 Reaktionen von 1,2,4-Thiodiazol-3,5-dicarbonitril mit Schwefelchloriden:
 Roentgenstrukturanalyse von S3 (C N)4 Cl2 As F5 und S3 (C N)8 Cl2
;
_journal_name_full
;
Zeitschrift fuer Naturforschung, Teil B. Anorganische Chemie, Organische 
Chemie (33,1978-41,1986)
;
_journal_page_first 162
_journal_page_last 166
_journal_volume 41
_journal_year 1986
_chemical_formula_sum 'C5 Cl2 N5 S3'
_chemical_name_systematic 'S3 (C N)8 Cl2'
_space_group_IT_number 14
_symmetry_space_group_name_Hall '-P 2yn'
_symmetry_space_group_name_H-M 'P 1 21/n 1'
_cell_angle_alpha 90
_cell_angle_beta 102.43
_cell_angle_gamma 90
_cell_formula_units_Z 4
_cell_length_a 7.8212
_cell_length_b 14.981
_cell_length_c 12.178
_cell_volume 1393.442
_citation_journal_id_ASTM ZNBAD2
_cod_data_source_file Roesky_ZNBAD2_1986_31.cif
_cod_data_source_block C5Cl2N5S3
_cod_original_sg_symbol_Hall '-P 2ybc (x-z,y,z)'
_cod_database_code 7221243

loop_
_symmetry_equiv_pos_as_xyz
x,y,z
-x+1/2,y+1/2,-z+1/2
-x,-y,-z
x-1/2,-y-1/2,z-1/2

loop_
_atom_site_label
_atom_site_type_symbol
_atom_site_fract_x
_atom_site_fract_y
_atom_site_fract_z
_atom_site_occupancy
_atom_site_U_iso_or_equiv
C2 C+2 0.8671 0.3361 0.1951 1 0.0
C4 C+2 0.6861 0.3619 0.1821 1 0.0
N1 N-3 1.3505 0.2038 0.1352 1 0.0
S1 S+3 1.479 0.1497 0.0647 1 0.0
N4 N-3 0.5433 0.3821 0.1746 1 0.0
Cl1 Cl-1 1.1172 0.2157 -0.0588 1 0.0
N2 N-3 0.9756 0.3531 0.2912 1 0.0
C1 C+2 1.2022 0.2309 0.0839 1 0.0
C5 C+2 0.7841 0.0963 0.1562 1 0.0
C3 C+2 1.0897 0.2778 0.1463 1 0.0
Cl2 Cl-1 0.8033 0.0498 0.0288 1 0.0
S2 S+3 1.1686 0.3156 0.2802 1 0.0
N3 N-3 0.9223 0.294 0.1099 1 0.0
S3 S+3 0.93 0.1087 0.3851 1 0.0
N5 N-3 0.6506 0.138 0.1721 1 0.0
